data_2001484
loop_
_publ_author_name
'Arvanitis, G. M.'
'Berardini, M. E.'
'Parkinson, G. N.'
'Schneider, B. S.'

_publ_section_title
;
 Structure of a platinum(II) complex of levamisole
;
_journal_issue 7
_journal_name_full 'Acta Crystallographica Section C'
_journal_page_first 1246
_journal_page_last 1248
_journal_paper_doi 10.1107/S0108270193002471
_journal_volume 49
_journal_year 1993
_chemical_formula_sum 'C13 H20 Cl2 N4 Pt S'
_chemical_formula_weight 530.39
_symmetry_cell_setting orthorhombic
_symmetry_space_group_name_Hall 'P 2ac 2ab'
_symmetry_space_group_name_H-M 'P 21 21 21'
_cell_angle_alpha 90.0
_cell_angle_beta 90.0
_cell_angle_gamma 90.0
_cell_formula_units_Z 4
_cell_length_a 31.676(11)
_cell_length_b 8.190(2)
_cell_length_c 6.6242(6)
_cell_volume 1718.5(7)
_diffrn_radiation_type Mo
_diffrn_radiation_wavelength 0.71069
_exptl_absorpt_coefficient_mu 8.68
_exptl_crystal_density_diffrn 2.050
_exptl_crystal_F_000 1016
_cod_data_source_file hh1049.cif
_cod_data_source_block hh1049_structure_1_of_1
_cod_database_code 2001484

loop_
_atom_site_label
_atom_site_fract_x
_atom_site_fract_y
_atom_site_fract_z
Pt .17590(10) .82280(10) .91540(10)
N1 .1981(3) .9102(12) 1.1809(16)
C1 .2428(3) .8547(15) 1.203(2)
C2 .2444(4) .6769(17) 1.147(2)
N2 .2231(3) .6596(12) .9441(16)
Cl1 .15720(10) .7250(4) .6028(6)
N3 .1295(2) .9880(11) .9150(18)
C3 .1217(3) 1.1044(16) .7899(19)
S .14750(10) 1.1604(4) .5698(6)
C4 .1140(4) 1.3408(16) .549(2)
C5 .0966(4) 1.3742(16) .757(2)
N4 .0898(3) 1.2068(13) .8402(16)
C6 .0808(4) 1.1769(17) 1.054(2)
C7 .0987(3) 1.0020(15) 1.083(2)
C8 .0668(3) .8665(15) 1.075(2)
C9 .0414(3) .8428(17) .907(3)
C10 .0128(4) .7144(19) .906(3)
C11 .0091(4) .611(2) 1.059(3)
C12 .0335(5) .632(2) 1.230(3)
C13 .0630(5) .7607(10) 1.238(2)
Cl2 .19340(10) 1.3006(4) 1.1427(5)
H21 .1810 .8742 1.2889
H22 .1973 1.0286 1.1783
H31 .2630 .9244 1.1036
H32 .2531 .8706 1.3570
H41 .2768 .6365 1.1367
H42 .2279 .6051 1.2581
H51 .2441 .6800 .8410
H52 .2128 .5528 .9294
H101 .0885 1.3181 .4443
H102 .1323 1.4438 .4971
H111 .0672 1.4409 .7488
H112 .1190 1.4418 .8473
H131 .0968 1.2639 1.1498
H132 .0473 1.1809 1.0843
H141 .1118 .9879 1.2328
H161 .0439 .9234 .7782
H171 -.0072 .6982 .7753
H181 -.0129 .5101 1.0493
H191 .0300 .5508 1.3576
H201 .0826 .7769 1.3697

loop_
_geom_angle_atom_site_label_1
_geom_angle_atom_site_label_2
_geom_angle_atom_site_label_3
_geom_angle
N2 Pt N1 84.0(4)
Cl1 Pt N1 174.6(3)
Cl1 Pt N2 92.6(3)
N3 Pt N1 91.0(4)
N3 Pt N2 174.6(5)
N3 Pt Cl1 92.6(3)
C1 N1 Pt 107.8(8)
C2 C1 N1 107.5(9)
C2 N2 Pt 110.6(8)
C3 N3 Pt 130.0(8)
C7 N3 Pt 122.3(8)
C7 N3 C3 107.5(9)
S C3 N3 130.4(9)
N4 C3 N3 116.2(11)
N4 C3 S 113.2(9)
C4 S C3 90.3(6)
C5 C4 S 106.8(9)
C5 N4 C3 112.0(10)
N4 C5 C4 103.0(10)
C6 N4 C5 123.0(10)
C6 C7 N3 103.0(10)
C7 C6 N4 102.0(10)
C8 C7 N3 111.0(10)
C8 C7 C6 116.0(10)
C9 C8 C7 121.0(10)
C13 C8 C7 119.0(10)
C13 C8 C9 119.0(10)
C10 C9 C8 119.0(10)
C11 C10 C9 123(2)
C12 C11 C10 120.0(10)
C13 C12 C11 120(2)
C12 C13 C8 120(2)

loop_
_geom_bond_atom_site_label_1
_geom_bond_atom_site_label_2
_geom_bond_distance
Pt N1 2.024(10)
Pt N2 2.014(9)
Pt Cl1 2.298(4)
Pt N3 1.999(8)
C1 N1 1.490(10)
C1 C2 1.50(2)
C2 N2 1.51(2)
C3 N3 1.29(2)
C3 S 1.730(10)
N4 C3 1.360(10)
C4 S 1.820(10)
C4 C5 1.51(2)
N4 C5 1.49(2)
C6 N4 1.47(2)
C6 C7 1.55(2)
C7 N3 1.48(2)
C7 C8 1.50(2)
C8 C9 1.39(2)
C8 C13 1.39(2)
C9 C10 1.39(2)
C10 C11 1.33(2)
C11 C12 1.39(2)
C12 C13 1.41(2)
